data_2227278
loop_
_publ_author_name
'Fu, Xian-Shu'
'Yu, Xiao-Ping'
'Wang, Wei-Min'
'Lin, Fang'

_publ_section_title
;
 4,5,6,7-Tetrachloro-<i>N</i>-(2-fluorophenyl)phthalimide
;
_journal_coeditor_code BV2150
_journal_issue 9
_journal_name_full 'Acta Crystallographica Section E'
_journal_page_first o2432
_journal_paper_doi 10.1107/S1600536810032575
_journal_volume 66
_journal_year 2010
_chemical_formula_iupac 'C14 H4 Cl4 F N O2'
_chemical_formula_moiety 'C14 H4 Cl4 F N O2'
_chemical_formula_sum 'C14 H4 Cl4 F N O2'
_chemical_formula_weight 378.98
_chemical_name_systematic
;
4,5,6,7-Tetrachloro-<i>N</i>-(2-fluorophenyl)phthalimide
;
_space_group_IT_number 14
_symmetry_cell_setting monoclinic
_symmetry_space_group_name_Hall '-P 2ybc'
_symmetry_space_group_name_H-M 'P 1 21/c 1'
_atom_sites_solution_hydrogens geom
_atom_sites_solution_primary direct
_atom_sites_solution_secondary difmap
_audit_creation_method SHELXL-97
_cell_angle_alpha 90.00
_cell_angle_beta 95.33(3)
_cell_angle_gamma 90.00
_cell_formula_units_Z 4
_cell_length_a 12.032(2)
_cell_length_b 13.393(3)
_cell_length_c 8.7244(17)
_cell_measurement_reflns_used 4679
_cell_measurement_temperature 113(2)
_cell_measurement_theta_max 27.894
_cell_measurement_theta_min 2.281
_cell_volume 1399.8(5)
_computing_cell_refinement 'CrystalClear (Rigaku, 2005)'
_computing_data_collection 'CrystalClear (Rigaku, 2005)'
_computing_data_reduction 'CrystalClear (Rigaku, 2005)'
_computing_molecular_graphics 'SHELXTL (Sheldrick, 2008)'
_computing_publication_material 'SHELXTL (Sheldrick, 2008)'
_computing_structure_refinement 'SHELXL97 (Sheldrick, 2008)'
_computing_structure_solution 'SHELXS97 (Sheldrick, 2008)'
_diffrn_ambient_temperature 113(2)
_diffrn_detector_area_resol_mean 7.31
_diffrn_measured_fraction_theta_full 0.995
_diffrn_measured_fraction_theta_max 0.995
_diffrn_measurement_device_type 'Rigaku Saturn CCD area-detector'
_diffrn_measurement_method '\w and \f scans'
_diffrn_radiation_monochromator confocal
_diffrn_radiation_source 'rotating anode'
_diffrn_radiation_type MoK\a
_diffrn_radiation_wavelength 0.71073
_diffrn_reflns_av_R_equivalents 0.0273
_diffrn_reflns_av_sigmaI/netI 0.0244
_diffrn_reflns_limit_h_max 13
_diffrn_reflns_limit_h_min -14
_diffrn_reflns_limit_k_max 15
_diffrn_reflns_limit_k_min -15
_diffrn_reflns_limit_l_max 10
_diffrn_reflns_limit_l_min -7
_diffrn_reflns_number 9870
_diffrn_reflns_theta_full 25.02
_diffrn_reflns_theta_max 25.02
_diffrn_reflns_theta_min 2.28
_diffrn_standards_decay_% 0
_diffrn_standards_interval_count 0
_diffrn_standards_interval_time 0
_diffrn_standards_number 0
_exptl_absorpt_coefficient_mu 0.861
_exptl_absorpt_correction_T_max 0.8746
_exptl_absorpt_correction_T_min 0.8333
_exptl_absorpt_correction_type multi-scan
_exptl_absorpt_process_details '(CrystalClear; Rigaku, 2005)'
_exptl_crystal_colour colorless
_exptl_crystal_density_diffrn 1.798
_exptl_crystal_density_method 'not measured'
_exptl_crystal_description prism
_exptl_crystal_F_000 752
_exptl_crystal_size_max 0.22
_exptl_crystal_size_mid 0.20
_exptl_crystal_size_min 0.16
_refine_diff_density_max 0.547
_refine_diff_density_min -0.537
_refine_ls_extinction_method none
_refine_ls_goodness_of_fit_ref 1.143
_refine_ls_hydrogen_treatment constr
_refine_ls_matrix_type full
_refine_ls_number_parameters 199
_refine_ls_number_reflns 2462
_refine_ls_number_restraints 0
_refine_ls_restrained_S_all 1.143
_refine_ls_R_factor_all 0.0361
_refine_ls_R_factor_gt 0.0318
_refine_ls_shift/su_max 0.001
_refine_ls_shift/su_mean 0.000
_refine_ls_structure_factor_coef Fsqd
_refine_ls_weighting_details 'calc w=1/[\s^2^(Fo^2^)+(0.0567P)^2^+0.0000P] where P=(Fo^2^+2Fc^2^)/3'
_refine_ls_weighting_scheme calc
_refine_ls_wR_factor_gt 0.0833
_refine_ls_wR_factor_ref 0.0854
_reflns_number_gt 2120
_reflns_number_total 2462
_reflns_threshold_expression I>2\s(I)
_cod_data_source_file bv2150.cif
_cod_data_source_block I
_cod_original_sg_symbol_H-M 'P 21/c'
_cod_database_code 2227278
_cod_database_fobs_code 2227278

loop_
_symmetry_equiv_pos_as_xyz
'x, y, z'
'-x, y+1/2, -z+1/2'
'-x, -y, -z'
'x, -y-1/2, z-1/2'

loop_
_atom_site_type_symbol
_atom_site_label
_atom_site_fract_x
_atom_site_fract_y
_atom_site_fract_z
_atom_site_U_iso_or_equiv
_atom_site_adp_type
_atom_site_calc_flag
_atom_site_refinement_flags
_atom_site_occupancy
_atom_site_disorder_assembly
_atom_site_disorder_group
Cl Cl1 0.86460(4) 0.88811(4) 0.87885(5) 0.02115(15) Uani d . 1 . .
Cl Cl2 1.12105(4) 0.89461(4) 0.84021(6) 0.02482(16) Uani d . 1 . .
Cl Cl3 1.20515(4) 0.87608(4) 0.51578(6) 0.02211(16) Uani d . 1 . .
Cl Cl4 1.03483(4) 0.86419(3) 0.22341(5) 0.01784(15) Uani d . 1 . .
F F1 0.59427(10) 1.01280(10) 0.21749(17) 0.0449(4) Uani d . 1 . .
O O1 0.64955(11) 0.87452(10) 0.64858(16) 0.0242(4) Uani d . 1 . .
O O2 0.77309(11) 0.84862(10) 0.17056(15) 0.0222(3) Uani d . 1 . .
N N1 0.68479(12) 0.85955(12) 0.39299(18) 0.0179(4) Uani d . 1 . .
C C1 0.71360(15) 0.86955(14) 0.5529(2) 0.0175(4) Uani d . 1 . .
C C2 0.83872(15) 0.87331(13) 0.5693(2) 0.0145(4) Uani d . 1 . .
C C3 0.91144(15) 0.88264(13) 0.6996(2) 0.0159(4) Uani d . 1 . .
C C4 1.02658(15) 0.88421(13) 0.6811(2) 0.0157(4) Uani d . 1 . .
C C5 1.06451(15) 0.87662(12) 0.5352(2) 0.0158(4) Uani d . 1 . .
C C6 0.98857(15) 0.86904(13) 0.4041(2) 0.0140(4) Uani d . 1 . .
C C7 0.87595(15) 0.86712(13) 0.4244(2) 0.0143(4) Uani d . 1 . .
C C8 0.77660(15) 0.85734(14) 0.3073(2) 0.0162(4) Uani d . 1 . .
C C9 0.57195(15) 0.85497(15) 0.3257(2) 0.0196(4) Uani d . 1 . .
C C10 0.50639(15) 0.77220(16) 0.3485(2) 0.0252(5) Uani d . 1 . .
H H10 0.5353 0.7180 0.4101 0.030 Uiso calc R 1 . .
C C11 0.39733(16) 0.76994(17) 0.2793(2) 0.0315(5) Uani d . 1 . .
H H11 0.3512 0.7139 0.2947 0.038 Uiso calc R 1 . .
C C12 0.35573(17) 0.84825(18) 0.1888(3) 0.0318(5) Uani d . 1 . .
H H12 0.2816 0.8452 0.1410 0.038 Uiso calc R 1 . .
C C13 0.42123(16) 0.93161(18) 0.1668(2) 0.0313(5) Uani d . 1 . .
H H13 0.3926 0.9862 0.1057 0.038 Uiso calc R 1 . .
C C14 0.52798(15) 0.93280(16) 0.2357(2) 0.0243(5) Uani d . 1 . .

loop_
_atom_site_aniso_label
_atom_site_aniso_U_11
_atom_site_aniso_U_22
_atom_site_aniso_U_33
_atom_site_aniso_U_12
_atom_site_aniso_U_13
_atom_site_aniso_U_23
Cl1 0.0284(3) 0.0246(3) 0.0108(3) -0.00137(19) 0.0036(2) -0.00012(18)
Cl2 0.0242(3) 0.0309(3) 0.0178(3) 0.0013(2) -0.0064(2) -0.0022(2)
Cl3 0.0141(3) 0.0256(3) 0.0263(3) 0.00246(18) 0.0001(2) -0.00010(19)
Cl4 0.0185(3) 0.0213(3) 0.0145(2) -0.00069(17) 0.00566(19) -0.00100(18)
F1 0.0410(7) 0.0357(8) 0.0559(9) -0.0095(6) -0.0078(6) 0.0140(7)
O1 0.0213(7) 0.0350(9) 0.0178(7) -0.0025(6) 0.0088(6) -0.0029(6)
O2 0.0208(7) 0.0331(8) 0.0127(7) -0.0050(6) 0.0025(5) -0.0015(6)
N1 0.0134(8) 0.0252(10) 0.0156(8) -0.0030(6) 0.0037(7) -0.0021(7)
C1 0.0196(10) 0.0162(11) 0.0166(10) -0.0009(7) 0.0017(8) 0.0000(7)
C2 0.0181(9) 0.0104(10) 0.0155(10) -0.0004(7) 0.0035(8) 0.0016(7)
C3 0.0235(10) 0.0125(10) 0.0119(10) 0.0000(7) 0.0032(8) -0.0001(7)
C4 0.0198(10) 0.0105(10) 0.0157(10) -0.0005(7) -0.0044(8) 0.0001(7)
C5 0.0156(9) 0.0106(10) 0.0211(11) 0.0014(7) 0.0007(8) -0.0001(7)
C6 0.0187(9) 0.0107(10) 0.0132(9) 0.0001(7) 0.0044(8) 0.0012(7)
C7 0.0174(9) 0.0122(10) 0.0129(9) -0.0015(7) 0.0002(7) 0.0000(7)
C8 0.0166(9) 0.0144(10) 0.0176(10) -0.0026(7) 0.0009(8) -0.0002(8)
C9 0.0142(9) 0.0269(12) 0.0180(10) -0.0014(8) 0.0030(8) -0.0057(8)
C10 0.0208(10) 0.0286(13) 0.0270(11) -0.0041(8) 0.0056(8) -0.0016(9)
C11 0.0187(10) 0.0390(14) 0.0375(13) -0.0123(9) 0.0064(9) -0.0100(10)
C12 0.0149(10) 0.0509(16) 0.0295(13) -0.0006(10) 0.0008(9) -0.0137(11)
C13 0.0244(11) 0.0406(14) 0.0282(12) 0.0073(10) -0.0012(9) -0.0020(10)
C14 0.0231(10) 0.0253(12) 0.0243(11) -0.0040(8) 0.0011(8) -0.0012(9)

loop_
_atom_type_symbol
_atom_type_description
_atom_type_scat_dispersion_real
_atom_type_scat_dispersion_imag
_atom_type_scat_source
C C 0.0033 0.0016 'International Tables Vol C Tables 4.2.6.8 and 6.1.1.4'
H H 0.0000 0.0000 'International Tables Vol C Tables 4.2.6.8 and 6.1.1.4'
N N 0.0061 0.0033 'International Tables Vol C Tables 4.2.6.8 and 6.1.1.4'
O O 0.0106 0.0060 'International Tables Vol C Tables 4.2.6.8 and 6.1.1.4'
F F 0.0171 0.0103 'International Tables Vol C Tables 4.2.6.8 and 6.1.1.4'
Cl Cl 0.1484 0.1585 'International Tables Vol C Tables 4.2.6.8 and 6.1.1.4'

loop_
_geom_angle_atom_site_label_1
_geom_angle_atom_site_label_2
_geom_angle_atom_site_label_3
_geom_angle_site_symmetry_1
_geom_angle_site_symmetry_3
_geom_angle
_geom_angle_publ_flag
C8 N1 C1 . . 113.51(15) ?
C8 N1 C9 . . 123.34(16) ?
C1 N1 C9 . . 123.13(16) ?
O1 C1 N1 . . 125.66(17) ?
O1 C1 C2 . . 129.89(18) ?
N1 C1 C2 . . 104.45(16) ?
C3 C2 C7 . . 121.77(18) ?
C3 C2 C1 . . 129.66(18) ?
C7 C2 C1 . . 108.56(16) ?
C2 C3 C4 . . 117.62(18) ?
C2 C3 Cl1 . . 121.41(15) ?
C4 C3 Cl1 . . 120.94(15) ?
C5 C4 C3 . . 120.75(17) ?
C5 C4 Cl2 . . 119.71(14) ?
C3 C4 Cl2 . . 119.54(15) ?
C4 C5 C6 . . 120.45(17) ?
C4 C5 Cl3 . . 119.95(15) ?
C6 C5 Cl3 . . 119.60(15) ?
C7 C6 C5 . . 118.03(18) ?
C7 C6 Cl4 . . 121.36(15) ?
C5 C6 Cl4 . . 120.61(14) ?
C2 C7 C6 . . 121.36(17) ?
C2 C7 C8 . . 108.79(16) ?
C6 C7 C8 . . 129.85(18) ?
O2 C8 N1 . . 125.63(17) ?
O2 C8 C7 . . 129.69(17) ?
N1 C8 C7 . . 104.68(16) ?
C14 C9 C10 . . 119.51(18) ?
C14 C9 N1 . . 120.02(17) ?
C10 C9 N1 . . 120.46(18) ?
C9 C10 C11 . . 118.8(2) ?
C9 C10 H10 . . 120.6 ?
C11 C10 H10 . . 120.6 ?
C12 C11 C10 . . 120.6(2) ?
C12 C11 H11 . . 119.7 ?
C10 C11 H11 . . 119.7 ?
C11 C12 C13 . . 120.64(19) ?
C11 C12 H12 . . 119.7 ?
C13 C12 H12 . . 119.7 ?
C14 C13 C12 . . 118.1(2) ?
C14 C13 H13 . . 121.0 ?
C12 C13 H13 . . 121.0 ?
F1 C14 C13 . . 119.8(2) ?
F1 C14 C9 . . 117.75(16) ?
C13 C14 C9 . . 122.4(2) ?

loop_
_geom_bond_atom_site_label_1
_geom_bond_atom_site_label_2
_geom_bond_site_symmetry_2
_geom_bond_distance
_geom_bond_publ_flag
Cl1 C3 . 1.7122(19) ?
Cl2 C4 . 1.7159(19) ?
Cl3 C5 . 1.7162(18) ?
Cl4 C6 . 1.7213(19) ?
F1 C14 . 1.354(2) ?
O1 C1 . 1.189(2) ?
O2 C8 . 1.195(2) ?
N1 C8 . 1.391(2) ?
N1 C1 . 1.412(2) ?
N1 C9 . 1.430(2) ?
C1 C2 . 1.500(3) ?
C2 C3 . 1.374(3) ?
C2 C7 . 1.382(3) ?
C3 C4 . 1.410(3) ?
C4 C5 . 1.396(3) ?
C5 C6 . 1.400(3) ?
C6 C7 . 1.383(3) ?
C7 C8 . 1.505(3) ?
C9 C14 . 1.380(3) ?
C9 C10 . 1.385(3) ?
C10 C11 . 1.393(3) ?
C10 H10 . 0.9500 ?
C11 C12 . 1.379(3) ?
C11 H11 . 0.9500 ?
C12 C13 . 1.390(3) ?
C12 H12 . 0.9500 ?
C13 C14 . 1.367(3) ?
C13 H13 . 0.9500 ?

loop_
_geom_torsion_atom_site_label_1
_geom_torsion_atom_site_label_2
_geom_torsion_atom_site_label_3
_geom_torsion_atom_site_label_4
_geom_torsion_site_symmetry_1
_geom_torsion_site_symmetry_2
_geom_torsion_site_symmetry_3
_geom_torsion_site_symmetry_4
_geom_torsion
_geom_torsion_publ_flag
C8 N1 C1 O1 . . . . 178.91(18) ?
C9 N1 C1 O1 . . . . 0.6(3) ?
C8 N1 C1 C2 . . . . -0.4(2) ?
C9 N1 C1 C2 . . . . -178.80(16) ?
O1 C1 C2 C3 . . . . 0.6(3) ?
N1 C1 C2 C3 . . . . 179.94(17) ?
O1 C1 C2 C7 . . . . -178.47(19) ?
N1 C1 C2 C7 . . . . 0.85(19) ?
C7 C2 C3 C4 . . . . -0.9(3) ?
C1 C2 C3 C4 . . . . -179.94(17) ?
C7 C2 C3 Cl1 . . . . -178.88(14) ?
C1 C2 C3 Cl1 . . . . 2.1(3) ?
C2 C3 C4 C5 . . . . 0.1(3) ?
Cl1 C3 C4 C5 . . . . 178.00(13) ?
C2 C3 C4 Cl2 . . . . -179.43(13) ?
Cl1 C3 C4 Cl2 . . . . -1.5(2) ?
C3 C4 C5 C6 . . . . 1.1(3) ?
Cl2 C4 C5 C6 . . . . -179.40(13) ?
C3 C4 C5 Cl3 . . . . -178.64(13) ?
Cl2 C4 C5 Cl3 . . . . 0.9(2) ?
C4 C5 C6 C7 . . . . -1.4(3) ?
Cl3 C5 C6 C7 . . . . 178.36(13) ?
C4 C5 C6 Cl4 . . . . 177.65(13) ?
Cl3 C5 C6 Cl4 . . . . -2.6(2) ?
C3 C2 C7 C6 . . . . 0.7(3) ?
C1 C2 C7 C6 . . . . 179.84(16) ?
C3 C2 C7 C8 . . . . 179.90(16) ?
C1 C2 C7 C8 . . . . -0.92(19) ?
C5 C6 C7 C2 . . . . 0.5(3) ?
Cl4 C6 C7 C2 . . . . -178.51(13) ?
C5 C6 C7 C8 . . . . -178.53(17) ?
Cl4 C6 C7 C8 . . . . 2.4(3) ?
C1 N1 C8 O2 . . . . 179.37(17) ?
C9 N1 C8 O2 . . . . -2.3(3) ?
C1 N1 C8 C7 . . . . -0.1(2) ?
C9 N1 C8 C7 . . . . 178.26(16) ?
C2 C7 C8 O2 . . . . -178.79(19) ?
C6 C7 C8 O2 . . . . 0.4(3) ?
C2 C7 C8 N1 . . . . 0.6(2) ?
C6 C7 C8 N1 . . . . 179.79(18) ?
C8 N1 C9 C14 . . . . -67.0(3) ?
C1 N1 C9 C14 . . . . 111.2(2) ?
C8 N1 C9 C10 . . . . 112.3(2) ?
C1 N1 C9 C10 . . . . -69.5(2) ?
C14 C9 C10 C11 . . . . 0.1(3) ?
N1 C9 C10 C11 . . . . -179.17(18) ?
C9 C10 C11 C12 . . . . 0.6(3) ?
C10 C11 C12 C13 . . . . -1.0(3) ?
C11 C12 C13 C14 . . . . 0.9(3) ?
C12 C13 C14 F1 . . . . -179.79(18) ?
C12 C13 C14 C9 . . . . -0.2(3) ?
C10 C9 C14 F1 . . . . 179.34(18) ?
N1 C9 C14 F1 . . . . -1.4(3) ?
C10 C9 C14 C13 . . . . -0.2(3) ?
N1 C9 C14 C13 . . . . 179.00(19) ?

loop_
_cod_related_entry_id
_cod_related_entry_database
_cod_related_entry_code
1 ChemSpider 24745806
